data_4319676
loop_
_publ_author_name
'Shigeyuki Nagasato'
'Ikuko Katsuki'
'Yuri Motoda'
'Yukinari Sunatsuki'
'Naohide Matsumoto'
'Masaaki Kojima'

_publ_contact_author_address
;
Department of Chemistry, Faculty of Science, Kumamoto University, 
Kurokami 2-39-1, Kumamoto 860-8555, 
Japan
;
_publ_contact_author_email ' naohide@aster.sci.kumamoto-u.ac.jp '
_publ_contact_author_fax ' +81-96-342-3390'
_publ_contact_author_name ' Naohide Matsumoto'
_publ_contact_author_phone ' +81-96-342-3390'
_publ_section_title
;
 Correlation among Crystal Shape, Absolute Configuration, and Circular
 Dichroism Spectrum of Enantiomorphs of
 Tris[2-(((2-phenylimidazol-4-yl)methylidene)amino)ethyl]- aminemetal(II)
 Nitrate-Methanol (1/1)
;
_journal_name_full 'Inorganic Chemistry'
_journal_page_first 2534
_journal_page_last 2540
_journal_paper_doi 10.1021/ic001254o
_journal_volume 40
_journal_year 2001
_chemical_formula_sum 'C37 H40 Fe N12 O7'
_chemical_formula_weight 820.65
_space_group_IT_number 19
_symmetry_cell_setting orthorhombic
_symmetry_Int_Tables_number 19
_symmetry_space_group_name_Hall 'P 2ac 2ab'
_symmetry_space_group_name_H-M 'P 21 21 21'
_cell_angle_alpha 90
_cell_angle_beta 90
_cell_angle_gamma 90
_cell_formula_units_Z 4
_cell_length_a 14.221(2)
_cell_length_b 22.553(2)
_cell_length_c 12.064(2)
_cell_measurement_reflns_used 25
_cell_measurement_temperature 293.2
_cell_measurement_theta_max 19.5
_cell_measurement_theta_min 14.9
_cell_volume 3869.2(9)
_computing_cell_refinement 'MSC/AFC Diffractometer Control'
_computing_data_collection 'MSC/AFC Diffractometer Control'
_computing_data_reduction 'teXsan for Windows (MSC, 1997)'
_computing_publication_material 'teXsan for Windows (MSC, 1997)'
_computing_structure_refinement 'teXsan for Windows (MSC, 1997)'
_computing_structure_solution 'SIR92 (Altomare, et. al. 1993)'
_diffrn_ambient_temperature 293.2
_diffrn_measurement_device AFC7R
_diffrn_measurement_method \w-2\q
_diffrn_orient_matrix_UB_11 -0.01792
_diffrn_orient_matrix_UB_12 -0.00986
_diffrn_orient_matrix_UB_13 0.07800
_diffrn_orient_matrix_UB_21 0.06653
_diffrn_orient_matrix_UB_22 0.00637
_diffrn_orient_matrix_UB_23 0.02405
_diffrn_orient_matrix_UB_31 -0.01404
_diffrn_orient_matrix_UB_32 0.04276
_diffrn_orient_matrix_UB_33 0.01440
_diffrn_radiation_detector 'scintillation counter'
_diffrn_radiation_monochromator graphite
_diffrn_radiation_source 'X-ray tube'
_diffrn_radiation_type 'Mo K\a'
_diffrn_radiation_wavelength 0.7107
_diffrn_reflns_av_R_equivalents 0.00000
_diffrn_reflns_av_sigmaI/netI 0.042
_diffrn_reflns_limit_h_max 16
_diffrn_reflns_limit_h_min 0
_diffrn_reflns_limit_k_max 26
_diffrn_reflns_limit_k_min 0
_diffrn_reflns_limit_l_max 14
_diffrn_reflns_limit_l_min 0
_diffrn_reflns_number 3848
_diffrn_reflns_reduction_process 'Lp corrections applied'
_diffrn_reflns_theta_max 24.99
_diffrn_reflns_theta_min 1.43
_diffrn_standards_decay_% -1.02
_diffrn_standards_interval_count 150
_diffrn_standards_number 3
_exptl_absorpt_coefficient_mu 0.455
_exptl_absorpt_correction_T_max 1.000
_exptl_absorpt_correction_T_min 0.604
_exptl_absorpt_correction_type '\y scans (North,Phillips & Matthews, 1968)'
_exptl_crystal_colour yellow
_exptl_crystal_density_diffrn 1.409
_exptl_crystal_density_meas ?
_exptl_crystal_description prismatic
_exptl_crystal_F_000 1712.00
_exptl_crystal_size_max 0.30
_exptl_crystal_size_mid 0.20
_exptl_crystal_size_min 0.20
_refine_diff_density_max 1.72
_refine_diff_density_min -0.92
_refine_ls_abs_structure_Flack -0.023(8)
_refine_ls_extinction_coef 0.00000064(3)
_refine_ls_extinction_expression 'equ(3) Acta Cryst.(1968) A24, p213.'
_refine_ls_extinction_method 'Zachariasen (1967)'
_refine_ls_goodness_of_fit_all 5.500
_refine_ls_goodness_of_fit_ref 5.500
_refine_ls_hydrogen_treatment noref
_refine_ls_matrix_type full
_refine_ls_number_constraints 0
_refine_ls_number_parameters 515
_refine_ls_number_reflns 3420
_refine_ls_number_restraints 0
_refine_ls_R_factor_all 0.0818
_refine_ls_R_factor_gt 0.0820
_refine_ls_shift/su_max 0.1100
_refine_ls_shift/su_mean 0.0095
_refine_ls_structure_factor_coef F
_refine_ls_weighting_details 'w = 1/[\s^2^(Fo) + 0.00000|Fo|^2^]'
_refine_ls_weighting_scheme sigma
_refine_ls_wR_factor_all 0.0620
_refine_ls_wR_factor_ref 0.0620
_reflns_number_gt 3420
_reflns_number_total 3848
_reflns_threshold_expression I>2.00\s(I)
_cod_data_source_file ic001254o_2.cif
_cod_data_source_block '_[FeH3L4](NO3)2___________'
_cod_depositor_comments
;
The following automatic conversions were performed:

'_exptl_crystal_density_meas' value 'not measured' was changed to '?'
- the value is perceived as not measured.

Automatic conversion script
Id: cif_fix_values 3008 2015-01-20 13:52:24Z robertas 

The following automatic conversions were performed:
data name '_geom_bond_atom_site_label_D' replaced with
'_geom_hbond_atom_site_label_D' as specified in the replacement file
'/home/antanas/src/cod-tools/trunk/data/replacement-values/replacement_tags.lst'.

data
name '_geom_bond_atom_site_label_H' replaced with
'_geom_hbond_atom_site_label_H' as specified in the replacement file
'/home/antanas/src/cod-tools/trunk/data/replacement-values/replacement_tags.lst'.

data
name '_geom_contact_atom_site_label_a' replaced with
'_geom_hbond_atom_site_label_A' as specified in the replacement file
'/home/antanas/src/cod-tools/trunk/data/replacement-values/replacement_tags.lst'.

data
name '_geom_bond_distance_DH' replaced with '_geom_hbond_distance_DH'
as specified in the replacement file
'/home/antanas/src/cod-tools/trunk/data/replacement-values/replacement_tags.lst'.

data
name '_geom_contact_distance_HA' replaced with
'_geom_hbond_distance_HA' as specified in the replacement file
'/home/antanas/src/cod-tools/trunk/data/replacement-values/replacement_tags.lst'.

data
name '_geom_contact_distance_DA' replaced with
'_geom_hbond_distance_DA' as specified in the replacement file
'/home/antanas/src/cod-tools/trunk/data/replacement-values/replacement_tags.lst'.

data
name '_geom_angle_DHA' replaced with '_geom_hbond_angle_DHA' as
specified in the replacement file
'/home/antanas/src/cod-tools/trunk/data/replacement-values/replacement_tags.lst'.

data
name '_geom_contact_site_symmetry_A' replaced with
'_geom_hbond_site_symmetry_A' as specified in the replacement file
'/home/antanas/src/cod-tools/trunk/data/replacement-values/replacement_tags.lst'.

Automatic conversion script
Id: cif_correct_tags 5005 2017-03-03 11:38:54Z antanas 
;
_cod_original_cell_volume 3869.4(8)
_cod_original_sg_symbol_H-M 'P 21 21 21 '
_cod_original_formula_sum 'C37 H40 Fe N12 O7 '
_cod_database_code 4319676

loop_
_symmetry_equiv_pos_as_xyz
'   +x,   +y,   +z'
'1/2-x,   -y,1/2+z'
'1/2+x,1/2-y,   -z'
'   -x,1/2+y,1/2-z'

loop_
_atom_site_label
_atom_site_fract_x
_atom_site_fract_y
_atom_site_fract_z
_atom_site_U_iso_or_equiv
_atom_site_occupancy
_atom_site_refinement_flags
_atom_site_adp_type
_atom_site_calc_flag
_atom_site_calc_attached_atom
Fe(1) -0.53094(4) -0.38892(3) -0.14932(5) 0.0360(2) 1.000 . Uani d ?
O(1) -0.3028(2) -0.2632(1) -0.4615(3) 0.070(1) 1.000 . Uani d ?
O(2) -0.1794(2) -0.2481(2) -0.3618(3) 0.082(1) 1.000 . Uani d ?
O(3) -0.2942(2) -0.1863(1) -0.3582(3) 0.066(1) 1.000 . Uani d ?
O(4) -0.5336(4) -0.1802(2) -0.9712(5) 0.221(3) 1.000 . Uani d ?
O(5) -0.4262(3) -0.1479(2) -1.0742(4) 0.132(2) 1.000 . Uani d ?
O(6) -0.5509(2) -0.0974(2) -1.0356(4) 0.115(2) 1.000 . Uani d ?
O(7) -0.4281(2) -0.1816(2) -0.5573(3) 0.076(1) 1.000 . Uani d ?
N(1) -0.6041(2) -0.3340(2) -0.3840(3) 0.045(1) 1.000 . Uani d ?
N(2) -0.4843(2) -0.3041(1) -0.2083(3) 0.036(1) 1.000 . Uani d ?
N(3) -0.3732(2) -0.3905(1) -0.1115(3) 0.0304(9) 1.000 . Uani d ?
N(4) -0.2243(2) -0.3858(2) -0.0640(3) 0.051(1) 1.000 . Uani d ?
N(5) -0.5054(2) -0.4363(1) -0.3068(3) 0.044(1) 1.000 . Uani d ?
N(6) -0.5579(2) -0.4825(1) -0.1061(3) 0.038(1) 1.000 . Uani d ?
N(7) -0.5729(3) -0.5779(2) -0.0620(3) 0.054(1) 1.000 . Uani d ?
N(8) -0.6819(2) -0.3785(1) -0.1801(3) 0.034(1) 1.000 . Uani d ?
N(9) -0.5832(2) -0.3497(1) 0.0068(3) 0.0306(9) 1.000 . Uani d ?
N(10) -0.6363(2) -0.3213(2) 0.1684(3) 0.050(1) 1.000 . Uani d ?
N(11) -0.2598(3) -0.2323(2) -0.3942(3) 0.054(1) 1.000 . Uani d ?
N(12) -0.5021(3) -0.1416(2) -1.0288(4) 0.080(2) 1.000 . Uani d ?
C(1) -0.5630(3) -0.2770(2) -0.3807(4) 0.052(1) 1.000 . Uani d ?
C(2) -0.5410(3) -0.2587(2) -0.2621(4) 0.048(1) 1.000 . Uani d ?
C(3) -0.3951(3) -0.2921(2) -0.1983(3) 0.039(1) 1.000 . Uani d ?
C(4) -0.3363(3) -0.3381(2) -0.1452(4) 0.040(1) 1.000 . Uani d ?
C(5) -0.2431(3) -0.3346(2) -0.1191(4) 0.048(1) 1.000 . Uani d ?
C(6) -0.3038(3) -0.4168(2) -0.0598(4) 0.046(1) 1.000 . Uani d ?
C(7) -0.3029(3) -0.4764(2) -0.0078(4) 0.047(1) 1.000 . Uani d ?
C(8) -0.2597(4) -0.4854(3) 0.0940(4) 0.069(2) 1.000 . Uani d ?
C(9) -0.2560(4) -0.5411(3) 0.1406(4) 0.079(2) 1.000 . Uani d ?
C(10) -0.2903(4) -0.5895(2) 0.0857(5) 0.069(2) 1.000 . Uani d ?
C(11) -0.3331(3) -0.5811(2) -0.0158(5) 0.061(2) 1.000 . Uani d ?
C(12) -0.3394(3) -0.5241(2) -0.0619(4) 0.054(2) 1.000 . Uani d ?
C(13) -0.5658(3) -0.3760(2) -0.4607(3) 0.063(2) 1.000 . Uani d ?
C(14) -0.4791(4) -0.4082(2) -0.4142(3) 0.061(2) 1.000 . Uani d ?
C(15) -0.5199(3) -0.4898(2) -0.3043(4) 0.054(2) 1.000 . Uani d ?
C(16) -0.5483(3) -0.5192(2) -0.1998(4) 0.048(1) 1.000 . Uani d ?
C(17) -0.5569(3) -0.5747(2) -0.1730(4) 0.060(2) 1.000 . Uani d ?
C(18) -0.5745(3) -0.5217(2) -0.0252(4) 0.045(1) 1.000 . Uani d ?
C(19) -0.5919(4) -0.5064(2) 0.0943(4) 0.057(2) 1.000 . Uani d ?
C(20) -0.5334(4) -0.5337(2) 0.1742(4) 0.072(2) 1.000 . Uani d ?
C(21) -0.5547(5) -0.5242(3) 0.2872(5) 0.102(3) 1.000 . Uani d ?
C(22) -0.6323(6) -0.4917(3) 0.3127(6) 0.113(3) 1.000 . Uani d ?
C(23) -0.6868(6) -0.4645(3) 0.2375(6) 0.114(3) 1.000 . Uani d ?
C(24) -0.6671(4) -0.4746(2) 0.1266(5) 0.074(2) 1.000 . Uani d ?
C(25) -0.7057(3) -0.3380(2) -0.3692(3) 0.046(1) 1.000 . Uani d ?
C(26) -0.7316(3) -0.3869(2) -0.2861(3) 0.053(1) 1.000 . Uani d ?
C(27) -0.7300(3) -0.3598(2) -0.0993(4) 0.055(2) 1.000 . Uani d ?
C(28) -0.6823(3) -0.3453(2) 0.0044(3) 0.034(1) 1.000 . Uani d ?
C(29) -0.7150(3) -0.3260(2) 0.1038(4) 0.049(1) 1.000 . Uani d ?
C(30) -0.5592(3) -0.3340(2) 0.1098(3) 0.043(1) 1.000 . Uani d ?
C(31) -0.4632(3) -0.3334(1) 0.1554(3) 0.034(1) 1.000 . Uani d ?
C(32) -0.4436(3) -0.3674(2) 0.2495(4) 0.061(2) 1.000 . Uani d ?
C(33) -0.3531(3) -0.3677(2) 0.2935(4) 0.070(2) 1.000 . Uani d ?
C(34) -0.2852(3) -0.3335(2) 0.2452(5) 0.070(2) 1.000 . Uani d ?
C(35) -0.3055(3) -0.3011(2) 0.1523(5) 0.060(2) 1.000 . Uani d ?
C(36) -0.3954(3) -0.2997(2) 0.1104(4) 0.054(2) 1.000 . Uani d ?
C(37) -0.4665(4) -0.2027(2) -0.6534(5) 0.094(2) 1.000 . Uani d ?
H(1) -0.1655 -0.3976 -0.0334 0.063 1.000 . Uiso c ?
H(2) -0.6042 -0.2482 -0.4119 0.062 1.000 . Uiso c ?
H(3) -0.5055 -0.2770 -0.4223 0.062 1.000 . Uiso c ?
H(4) -0.5059 -0.2224 -0.2624 0.059 1.000 . Uiso c ?
H(5) -0.5973 -0.2534 -0.2225 0.059 1.000 . Uiso c ?
H(6) -0.3689 -0.2557 -0.2239 0.047 1.000 . Uiso c ?
H(7) -0.2007 -0.3031 -0.1353 0.057 1.000 . Uiso c ?
H(8) -0.2347 -0.4524 0.1327 0.084 1.000 . Uiso c ?
H(9) -0.2258 -0.5457 0.2098 0.093 1.000 . Uiso c ?
H(10) -0.2860 -0.6280 0.1175 0.087 1.000 . Uiso c ?
H(11) -0.3592 -0.6135 -0.0549 0.074 1.000 . Uiso c ?
H(12) -0.3709 -0.5189 -0.1315 0.067 1.000 . Uiso c ?
H(13) -0.5813 -0.6130 -0.0187 0.065 1.000 . Uiso c ?
H(14) -0.5487 -0.3567 -0.5282 0.076 1.000 . Uiso c ?
H(15) -0.6123 -0.4056 -0.4775 0.076 1.000 . Uiso c ?
H(16) -0.4559 -0.4376 -0.4647 0.080 1.000 . Uiso c ?
H(17) -0.4286 -0.3802 -0.4017 0.080 1.000 . Uiso c ?
H(18) -0.5139 -0.5134 -0.3700 0.065 1.000 . Uiso c ?
H(19) -0.5528 -0.6078 -0.2223 0.070 1.000 . Uiso c ?
H(20) -0.4818 -0.5587 0.1536 0.089 1.000 . Uiso c ?
H(21) -0.5166 -0.5397 0.3430 0.117 1.000 . Uiso c ?
H(22) -0.6519 -0.4880 0.3890 0.141 1.000 . Uiso c ?
H(23) -0.7355 -0.4389 0.2602 0.134 1.000 . Uiso c ?
H(24) -0.7079 -0.4578 0.0732 0.093 1.000 . Uiso c ?
H(25) -0.6361 -0.3104 0.2442 0.061 1.000 . Uiso c ?
H(26) -0.7343 -0.3469 -0.4377 0.054 1.000 . Uiso c ?
H(27) -0.7288 -0.3016 -0.3413 0.054 1.000 . Uiso c ?
H(28) -0.7982 -0.3857 -0.2733 0.064 1.000 . Uiso c ?
H(29) -0.7161 -0.4245 -0.3168 0.064 1.000 . Uiso c ?
H(30) -0.7954 -0.3556 -0.1050 0.066 1.000 . Uiso c ?
H(31) -0.7785 -0.3179 0.1245 0.059 1.000 . Uiso c ?
H(32) -0.4915 -0.3908 0.2835 0.073 1.000 . Uiso c ?
H(33) -0.3394 -0.3905 0.3582 0.083 1.000 . Uiso c ?
H(34) -0.2238 -0.3338 0.2745 0.084 1.000 . Uiso c ?
H(35) -0.2566 -0.2787 0.1182 0.071 1.000 . Uiso c ?
H(36) -0.4100 -0.2745 0.0498 0.062 1.000 . Uiso c ?
H(37) -0.4336 -0.1859 -0.7139 0.114 1.000 . Uiso c ?
H(38) -0.5309 -0.1931 -0.6571 0.114 1.000 . Uiso c ?
H(39) -0.4591 -0.2449 -0.6548 0.114 1.000 . Uiso c ?
H(40) -0.4037 -0.1665 -0.4885 0.089 1.000 . Uiso c ?

loop_
_atom_site_aniso_label
_atom_site_aniso_U_11
_atom_site_aniso_U_22
_atom_site_aniso_U_33
_atom_site_aniso_U_12
_atom_site_aniso_U_13
_atom_site_aniso_U_23
Fe(1) 0.0319(3) 0.0472(3) 0.0288(3) -0.0024(3) 0.0017(3) -0.0014(3)
O(1) 0.085(3) 0.073(3) 0.052(2) -0.017(2) -0.017(2) -0.013(2)
O(2) 0.060(2) 0.125(3) 0.060(2) 0.028(2) -0.022(2) -0.032(3)
O(3) 0.091(3) 0.063(2) 0.043(2) 0.007(2) -0.006(2) -0.006(2)
O(4) 0.206(6) 0.187(6) 0.270(8) 0.087(5) 0.120(6) 0.149(6)
O(5) 0.053(2) 0.244(6) 0.100(3) 0.044(3) 0.028(2) 0.021(4)
O(6) 0.052(2) 0.126(4) 0.166(4) 0.022(2) 0.043(3) 0.079(3)
O(7) 0.090(3) 0.077(2) 0.061(2) -0.002(2) -0.022(2) -0.037(2)
N(1) 0.048(2) 0.053(2) 0.033(2) -0.001(2) -0.003(2) -0.000(2)
N(2) 0.034(2) 0.042(2) 0.031(2) -0.014(2) 0.004(2) 0.004(2)
N(3) 0.034(2) 0.025(2) 0.033(2) -0.005(2) 0.002(1) -0.004(2)
N(4) 0.033(2) 0.074(3) 0.045(2) 0.013(2) -0.005(2) 0.003(2)
N(5) 0.062(3) 0.036(2) 0.033(2) -0.002(2) 0.001(2) -0.004(2)
N(6) 0.042(2) 0.030(2) 0.042(2) -0.011(2) -0.000(2) 0.003(2)
N(7) 0.066(3) 0.046(2) 0.051(2) -0.005(2) 0.008(2) 0.002(2)
N(8) 0.034(2) 0.039(2) 0.030(2) -0.013(2) -0.000(2) -0.005(2)
N(9) 0.029(2) 0.027(2) 0.035(2) 0.003(1) 0.002(2) -0.008(2)
N(10) 0.042(2) 0.077(3) 0.032(2) 0.014(2) 0.004(2) -0.001(2)
N(11) 0.075(3) 0.059(3) 0.029(2) -0.004(2) 0.015(2) 0.002(2)
N(12) 0.052(3) 0.110(4) 0.076(4) 0.018(3) 0.007(3) 0.026(3)
C(1) 0.048(3) 0.065(3) 0.043(3) 0.006(2) -0.006(2) 0.010(3)
C(2) 0.051(3) 0.039(2) 0.055(3) 0.005(2) -0.007(3) 0.011(2)
C(3) 0.047(3) 0.040(2) 0.030(2) -0.013(2) 0.003(2) 0.009(2)
C(4) 0.043(2) 0.046(3) 0.030(2) 0.015(2) -0.004(2) -0.006(2)
C(5) 0.035(2) 0.061(3) 0.049(3) -0.006(2) 0.006(2) 0.000(3)
C(6) 0.026(2) 0.079(3) 0.032(2) -0.005(2) 0.003(2) -0.005(2)
C(7) 0.028(2) 0.075(3) 0.037(3) 0.004(2) 0.004(2) -0.009(3)
C(8) 0.070(4) 0.091(5) 0.046(3) -0.006(4) -0.009(3) 0.016(3)
C(9) 0.090(4) 0.101(5) 0.045(3) -0.008(4) -0.011(4) 0.025(4)
C(10) 0.062(4) 0.067(4) 0.076(4) 0.023(3) 0.009(3) 0.028(3)
C(11) 0.055(3) 0.055(3) 0.074(4) -0.006(3) 0.014(3) -0.014(3)
C(12) 0.042(3) 0.076(4) 0.045(3) 0.000(3) 0.002(2) 0.008(3)
C(13) 0.084(4) 0.077(4) 0.029(2) 0.027(3) 0.003(3) 0.007(3)
C(14) 0.095(4) 0.061(3) 0.028(2) 0.005(3) 0.013(3) -0.003(2)
C(15) 0.054(3) 0.074(3) 0.036(3) 0.005(3) -0.002(3) -0.005(3)
C(16) 0.066(3) 0.028(2) 0.049(3) 0.002(2) -0.000(3) 0.002(2)
C(17) 0.063(3) 0.064(3) 0.054(3) 0.002(3) -0.008(3) -0.014(3)
C(18) 0.045(3) 0.045(3) 0.045(3) 0.006(2) 0.002(2) -0.004(2)
C(19) 0.063(3) 0.063(4) 0.045(3) -0.017(3) 0.014(3) -0.005(3)
C(20) 0.079(4) 0.088(4) 0.050(3) -0.012(4) -0.001(3) 0.008(3)
C(21) 0.121(6) 0.140(6) 0.045(4) -0.050(5) -0.020(4) 0.003(4)
C(22) 0.159(8) 0.091(6) 0.087(6) -0.025(5) 0.072(6) -0.039(5)
C(23) 0.153(8) 0.068(5) 0.119(7) 0.008(5) 0.059(6) -0.013(5)
C(24) 0.073(4) 0.071(4) 0.077(4) 0.008(3) 0.036(3) 0.002(3)
C(25) 0.055(3) 0.051(3) 0.032(3) -0.000(2) -0.009(2) -0.004(2)
C(26) 0.045(3) 0.074(3) 0.041(3) -0.014(3) -0.011(2) -0.010(3)
C(27) 0.037(3) 0.085(4) 0.042(3) -0.016(3) -0.014(2) 0.020(3)
C(28) 0.038(2) 0.023(2) 0.042(3) 0.002(2) -0.005(2) -0.003(2)
C(29) 0.035(2) 0.070(3) 0.043(3) 0.006(2) 0.008(2) -0.010(3)
C(30) 0.043(3) 0.050(3) 0.035(3) 0.003(2) 0.004(2) 0.002(2)
C(31) 0.042(2) 0.024(2) 0.035(2) -0.004(2) -0.000(2) -0.003(2)
C(32) 0.060(3) 0.077(4) 0.045(3) -0.011(3) 0.002(3) 0.007(3)
C(33) 0.059(3) 0.100(4) 0.051(3) -0.020(3) -0.026(3) 0.029(3)
C(34) 0.051(3) 0.079(4) 0.079(4) -0.013(3) -0.021(3) -0.001(3)
C(35) 0.055(3) 0.065(3) 0.060(3) -0.012(3) -0.002(3) 0.004(3)
C(36) 0.049(3) 0.077(4) 0.036(3) -0.006(3) 0.000(2) 0.007(3)
C(37) 0.086(4) 0.120(5) 0.076(4) -0.009(4) 0.011(5) -0.034(4)

loop_
_atom_type_symbol
_atom_type_oxidation_number
_atom_type_number_in_cell
_atom_type_scat_dispersion_real
_atom_type_scat_dispersion_imag
_atom_type_scat_source
Fe 0 4 0.301 0.845
;
International Tables for Crystallography (1992, Vol. C, 
Tables 4.2.6.8 and 6.1.1.1)
;
C 0 148 0.002 0.002 'International Tables for Crystallography (1992, Vol. C, Table 6.1.1.2)'
H 0 160 0.000 0.000 'International Tables for Crystallography (1992, Vol. C, Table 6.1.1.2)'
N 0 48 0.004 0.003 'International Tables for Crystallography (1992, Vol. C, Table 6.1.1.2)'
O 0 28 0.008 0.006 'International Tables for Crystallography (1992, Vol. C, Table 6.1.1.2)'

loop_
_geom_angle_atom_site_label_1
_geom_angle_atom_site_label_2
_geom_angle_atom_site_label_3
_geom_angle
_geom_angle_site_symmetry_1
_geom_angle_site_symmetry_2
_geom_angle_site_symmetry_3
_geom_angle_publ_flag
N(2) Fe(1) N(3) 77.1(3) . . . ?
N(2) Fe(1) N(5) 95.4(3) . . . ?
N(2) Fe(1) N(6) 169.8(3) . . . ?
N(2) Fe(1) N(8) 98.6(3) . . . ?
N(2) Fe(1) N(9) 91.7(3) . . . ?
N(3) Fe(1) N(5) 90.2(3) . . . ?
N(3) Fe(1) N(6) 96.2(3) . . . ?
N(3) Fe(1) N(8) 174.5(3) . . . ?
N(3) Fe(1) N(9) 99.6(3) . . . ?
N(5) Fe(1) N(6) 76.7(3) . . . ?
N(5) Fe(1) N(8) 93.8(3) . . . ?
N(5) Fe(1) N(9) 169.0(3) . . . ?
N(6) Fe(1) N(8) 88.4(3) . . . ?
N(6) Fe(1) N(9) 97.0(3) . . . ?
N(8) Fe(1) N(9) 76.8(3) . . . ?
C(1) N(1) C(13) 117.5(9) . . . ?
C(1) N(1) C(25) 117.5(9) . . . ?
C(13) N(1) C(25) 114.6(9) . . . ?
Fe(1) N(2) C(2) 127.2(6) . . . ?
Fe(1) N(2) C(3) 117.1(7) . . . ?
C(2) N(2) C(3) 115.7(8) . . . ?
Fe(1) N(3) C(4) 107.8(6) . . . ?
Fe(1) N(3) C(6) 147.2(7) . . . ?
C(4) N(3) C(6) 104.2(8) . . . ?
C(5) N(4) C(6) 107.4(8) . . . ?
Fe(1) N(5) C(14) 125.7(6) . . . ?
Fe(1) N(5) C(15) 115.3(8) . . . ?
C(14) N(5) C(15) 118.8(9) . . . ?
Fe(1) N(6) C(16) 110.8(6) . . . ?
Fe(1) N(6) C(18) 146.6(7) . . . ?
C(16) N(6) C(18) 102.4(7) . . . ?
C(17) N(7) C(18) 106.2(9) . . . ?
Fe(1) N(8) C(26) 127.2(6) . . . ?
Fe(1) N(8) C(27) 115.8(6) . . . ?
C(26) N(8) C(27) 116.9(8) . . . ?
Fe(1) N(9) C(28) 110.2(6) . . . ?
Fe(1) N(9) C(30) 144.4(6) . . . ?
C(28) N(9) C(30) 104.8(8) . . . ?
C(29) N(10) C(30) 110.7(8) . . . ?
O(1) N(11) O(2) 120(1) . . . ?
O(1) N(11) O(3) 121(1) . . . ?
O(2) N(11) O(3) 119(1) . . . ?
O(4) N(12) O(5) 120(2) . . . ?
O(4) N(12) O(6) 115(1) . . . ?
O(5) N(12) O(6) 125(1) . . . ?
N(1) C(1) C(2) 111.0(8) . . . ?
N(2) C(2) C(1) 110.0(8) . . . ?
N(2) C(3) C(4) 116.4(8) . . . ?
N(3) C(4) C(3) 121.5(8) . . . ?
N(3) C(4) C(5) 111.0(9) . . . ?
C(3) C(4) C(5) 127(1) . . . ?
N(4) C(5) C(4) 104.7(9) . . . ?
N(3) C(6) N(4) 113(1) . . . ?
N(3) C(6) C(7) 128.2(9) . . . ?
N(4) C(6) C(7) 119.1(9) . . . ?
C(6) C(7) C(8) 121(1) . . . ?
C(6) C(7) C(12) 121(1) . . . ?
C(8) C(7) C(12) 118(1) . . . ?
C(7) C(8) C(9) 121(1) . . . ?
C(8) C(9) C(10) 121(1) . . . ?
C(9) C(10) C(11) 119(1) . . . ?
C(10) C(11) C(12) 120(1) . . . ?
C(7) C(12) C(11) 121(1) . . . ?
N(1) C(13) C(14) 112.5(9) . . . ?
N(5) C(14) C(13) 108.5(9) . . . ?
N(5) C(15) C(16) 120(1) . . . ?
N(6) C(16) C(15) 116.6(8) . . . ?
N(6) C(16) C(17) 111(1) . . . ?
C(15) C(16) C(17) 132(1) . . . ?
N(7) C(17) C(16) 108(1) . . . ?
N(6) C(18) N(7) 112.3(9) . . . ?
N(6) C(18) C(19) 125(1) . . . ?
N(7) C(18) C(19) 123(1) . . . ?
C(18) C(19) C(20) 117(1) . . . ?
C(18) C(19) C(24) 122(1) . . . ?
C(20) C(19) C(24) 120(1) . . . ?
C(19) C(20) C(21) 118(1) . . . ?
C(20) C(21) C(22) 118(2) . . . ?
C(21) C(22) C(23) 124(2) . . . ?
C(22) C(23) C(24) 117(2) . . . ?
C(19) C(24) C(23) 122(1) . . . ?
N(1) C(25) C(26) 111.2(9) . . . ?
N(8) C(26) C(25) 111.0(8) . . . ?
N(8) C(27) C(28) 119.0(9) . . . ?
N(9) C(28) C(27) 117.7(9) . . . ?
N(9) C(28) C(29) 110.2(9) . . . ?
C(27) C(28) C(29) 132.1(9) . . . ?
N(10) C(29) C(28) 104.4(8) . . . ?
N(9) C(30) N(10) 109.9(9) . . . ?
N(9) C(30) C(31) 125.9(9) . . . ?
N(10) C(30) C(31) 124.2(9) . . . ?
C(30) C(31) C(32) 119.0(9) . . . ?
C(30) C(31) C(36) 121.3(9) . . . ?
C(32) C(31) C(36) 120(1) . . . ?
C(31) C(32) C(33) 120(1) . . . ?
C(32) C(33) C(34) 119(1) . . . ?
C(33) C(34) C(35) 120(1) . . . ?
C(34) C(35) C(36) 121(1) . . . ?
C(31) C(36) C(35) 120(1) . . . ?

loop_
_geom_bond_atom_site_label_1
_geom_bond_atom_site_label_2
_geom_bond_distance
_geom_bond_site_symmetry_1
_geom_bond_site_symmetry_2
_geom_bond_publ_flag
Fe(1) N(2) 2.146(7) . . ?
Fe(1) N(3) 2.289(7) . . ?
Fe(1) N(5) 2.210(8) . . ?
Fe(1) N(6) 2.207(7) . . ?
Fe(1) N(8) 2.191(7) . . ?
Fe(1) N(9) 2.209(7) . . ?
O(1) N(11) 1.23(1) . . ?
O(2) N(11) 1.26(1) . . ?
O(3) N(11) 1.23(1) . . ?
O(4) N(12) 1.20(1) . . ?
O(5) N(12) 1.22(1) . . ?
O(6) N(12) 1.22(1) . . ?
O(7) C(37) 1.37(1) . . ?
N(1) C(1) 1.41(1) . . ?
N(1) C(13) 1.43(1) . . ?
N(1) C(25) 1.46(1) . . ?
N(2) C(2) 1.46(1) . . ?
N(2) C(3) 1.30(1) . . ?
N(3) C(4) 1.36(1) . . ?
N(3) C(6) 1.31(1) . . ?
N(4) C(5) 1.36(1) . . ?
N(4) C(6) 1.33(1) . . ?
N(5) C(14) 1.49(1) . . ?
N(5) C(15) 1.22(1) . . ?
N(6) C(16) 1.41(1) . . ?
N(6) C(18) 1.34(1) . . ?
N(7) C(17) 1.36(1) . . ?
N(7) C(18) 1.34(1) . . ?
N(8) C(26) 1.47(1) . . ?
N(8) C(27) 1.26(1) . . ?
N(9) C(28) 1.41(1) . . ?
N(9) C(30) 1.34(1) . . ?
N(10) C(29) 1.37(1) . . ?
N(10) C(30) 1.33(1) . . ?
C(1) C(2) 1.52(1) . . ?
C(3) C(4) 1.48(1) . . ?
C(4) C(5) 1.36(1) . . ?
C(6) C(7) 1.48(1) . . ?
C(7) C(8) 1.39(1) . . ?
C(7) C(12) 1.36(1) . . ?
C(8) C(9) 1.38(1) . . ?
C(9) C(10) 1.37(2) . . ?
C(10) C(11) 1.38(2) . . ?
C(11) C(12) 1.40(1) . . ?
C(13) C(14) 1.54(1) . . ?
C(15) C(16) 1.48(1) . . ?
C(16) C(17) 1.30(1) . . ?
C(18) C(19) 1.50(1) . . ?
C(19) C(20) 1.42(2) . . ?
C(19) C(24) 1.34(1) . . ?
C(20) C(21) 1.41(2) . . ?
C(21) C(22) 1.36(2) . . ?
C(22) C(23) 1.34(2) . . ?
C(23) C(24) 1.39(2) . . ?
C(25) C(26) 1.54(1) . . ?
C(27) C(28) 1.46(1) . . ?
C(28) C(29) 1.36(1) . . ?
C(30) C(31) 1.47(1) . . ?
C(31) C(32) 1.40(1) . . ?
C(31) C(36) 1.34(1) . . ?
C(32) C(33) 1.39(1) . . ?
C(33) C(34) 1.37(1) . . ?
C(34) C(35) 1.37(2) . . ?
C(35) C(36) 1.38(1) . . ?

loop_
_geom_contact_atom_site_label_1
_geom_contact_atom_site_label_2
_geom_contact_distance
_geom_contact_site_symmetry_1
_geom_contact_site_symmetry_2
_geom_contact_publ_flag
O(1) O(7) 2.81(1) . . no
O(2) N(10) 2.88(1) . 3_545 no
O(6) N(4) 2.77(1) . 3_444 no
O(7) N(7) 2.75(1) . 4_454 no

loop_
_geom_hbond_atom_site_label_D
_geom_hbond_atom_site_label_H
_geom_hbond_atom_site_label_A
_geom_hbond_distance_DH
_geom_hbond_distance_HA
_geom_hbond_distance_DA
_geom_hbond_angle_DHA
_geom_hbond_site_symmetry_A
O(7) H(40) N(7) 0.97 2.11 2.75(1) 122.0 4_645
N(4) H(1) O(6) 0.95 1.83 2.76(1) 166.8 3_456
N(10) H(25) O(2) 0.95 2.03 2.88(1) 147.5 3
